data_1562647
loop_
_publ_author_name
'Yin, Wenlong'
'Wang, Wendong'
'Kang, Lei'
'Lin, Zheshuai'
'Feng, Kai'
'Shi, Youguo'
'Hao, Wenyu'
'Yao, Jiyong'
'Wu, Yicheng'

_publ_section_title
;
 Ln3FeGaQ7: A new series of transition-metal rare-earth chalcogenides
;
_journal_name_full 'Journal of Solid State Chemistry'
_journal_page_first 269
_journal_page_last 275
_journal_paper_doi 10.1016/j.jssc.2013.03.029
_journal_volume 202
_journal_year 2013
_chemical_formula_sum 'Fe Ga Nd3 S7'
_chemical_formula_weight 782.71
_space_group_IT_number 173
_space_group_name_Hall 'P 6c'
_space_group_name_H-M_alt 'P 63'
_symmetry_cell_setting hexagonal
_symmetry_space_group_name_H-M 'P 63'
_atom_sites_solution_hydrogens .
_atom_sites_solution_primary direct
_atom_sites_solution_secondary difmap
_cell_angle_alpha 90.00
_cell_angle_beta 90.00
_cell_angle_gamma 120.00
_cell_formula_units_Z 2
_cell_length_a 9.9041(2)
_cell_length_b 9.9041(2)
_cell_length_c 6.0722(2)
_cell_measurement_reflns_used 2127
_cell_measurement_temperature 293(2)
_cell_measurement_theta_max 28.6930
_cell_measurement_theta_min 3.3483
_cell_volume 515.83(2)
_computing_cell_refinement 'CrysAlisPro (Oxford Diffraction Ltd., 2010)'
_computing_data_collection 'CrysAlisPro (Oxford Diffraction Ltd., 2010)'
_computing_data_reduction 'CrysAlisPro (Oxford Diffraction Ltd., 2010)'
_computing_molecular_graphics 'SHELXL-97 (Sheldrick, 2008)'
_computing_publication_material Diamond
_computing_structure_refinement 'SHELXL-97 (Sheldrick, 2008)'
_computing_structure_solution 'SHELXS-97 (Sheldrick, 2008)'
_diffrn_ambient_temperature 293(2)
_diffrn_detector_area_resol_mean 15.9149
_diffrn_measured_fraction_theta_full 0.945
_diffrn_measured_fraction_theta_max 0.945
_diffrn_measurement_device_type 'Xcalibur, Sapphire3, Gemini ultra'
_diffrn_measurement_method '\w scans'
_diffrn_radiation_monochromator graphite
_diffrn_radiation_source 'Enhance (Mo) X-ray Source'
_diffrn_radiation_type 'Mo K\a'
_diffrn_radiation_wavelength 0.71073
_diffrn_reflns_av_R_equivalents 0.0291
_diffrn_reflns_av_sigmaI/netI 0.0296
_diffrn_reflns_limit_h_max 7
_diffrn_reflns_limit_h_min -13
_diffrn_reflns_limit_k_max 12
_diffrn_reflns_limit_k_min -10
_diffrn_reflns_limit_l_max 7
_diffrn_reflns_limit_l_min -8
_diffrn_reflns_number 2605
_diffrn_reflns_theta_full 28.76
_diffrn_reflns_theta_max 28.76
_diffrn_reflns_theta_min 4.11
_exptl_absorpt_coefficient_mu 20.128
_exptl_absorpt_correction_T_max 0.462
_exptl_absorpt_correction_T_min 0.351
_exptl_absorpt_correction_type numerical
_exptl_absorpt_process_details 'face indexed'
_exptl_crystal_colour Black
_exptl_crystal_density_diffrn 5.039
_exptl_crystal_density_method 'not measured'
_exptl_crystal_description Needle
_exptl_crystal_F_000 698
_exptl_crystal_size_max 0.1850
_exptl_crystal_size_mid 0.0430
_exptl_crystal_size_min 0.0390
_refine_diff_density_max 1.049
_refine_diff_density_min -1.120
_refine_diff_density_rms 0.254
_refine_ls_abs_structure_details 'Flack H D (1983), Acta Cryst. A39, 876-881'
_refine_ls_abs_structure_Flack -0.04(4)
_refine_ls_extinction_coef 0.0284(15)
_refine_ls_extinction_expression Fc^*^=kFc[1+0.001xFc^2^\l^3^/sin(2\q)]^-1/4^
_refine_ls_extinction_method SHELXL
_refine_ls_goodness_of_fit_ref 1.245
_refine_ls_hydrogen_treatment .
_refine_ls_matrix_type full
_refine_ls_number_parameters 38
_refine_ls_number_reflns 799
_refine_ls_number_restraints 1
_refine_ls_restrained_S_all 1.244
_refine_ls_R_factor_all 0.0331
_refine_ls_R_factor_gt 0.0322
_refine_ls_shift/su_max 0.000
_refine_ls_shift/su_mean 0.000
_refine_ls_structure_factor_coef Fsqd
_refine_ls_weighting_details 'calc w=1/[\s^2^(Fo^2^)+(0.0500P)^2^+0.0000P] where P=(Fo^2^+2Fc^2^)/3'
_refine_ls_weighting_scheme calc
_refine_ls_wR_factor_gt 0.0837
_refine_ls_wR_factor_ref 0.0842
_reflns_number_gt 781
_reflns_number_total 799
_reflns_threshold_expression >2sigma(I)
_cod_data_source_file JSSC-2013-202-269.cif
_cod_data_source_block Nd3FeGaS7
_cod_original_sg_symbol_H-M P63
_cod_database_code 1562647

loop_
_symmetry_equiv_pos_as_xyz
'x, y, z'
'-y, x-y, z'
'-x+y, -x, z'
'-x, -y, z+1/2'
'y, -x+y, z+1/2'
'x-y, x, z+1/2'

loop_
_atom_site_label
_atom_site_type_symbol
_atom_site_fract_x
_atom_site_fract_y
_atom_site_fract_z
_atom_site_U_iso_or_equiv
_atom_site_adp_type
_atom_site_occupancy
_atom_site_symmetry_multiplicity
_atom_site_calc_flag
_atom_site_refinement_flags
_atom_site_disorder_assembly
_atom_site_disorder_group
Nd Nd 0.22715(5) 0.37568(5) 0.47391(15) 0.0110(2) Uani 1 1 d . . .
Ga Ga 0.6667 0.3333 0.5520(3) 0.0099(4) Uani 1 3 d S . .
Fe Fe 0.0000 0.0000 0.1737(4) 0.0172(6) Uani 1 3 d S . .
S1 S 0.0921(3) 0.5201(3) 0.2026(4) 0.0104(5) Uani 1 1 d . . .
S2 S 0.6667 0.3333 0.1846(7) 0.0088(7) Uani 1 3 d S . .
S3 S 0.2372(3) 0.0965(3) 0.4154(4) 0.0119(5) Uani 1 1 d . . .

loop_
_atom_site_aniso_label
_atom_site_aniso_U_11
_atom_site_aniso_U_22
_atom_site_aniso_U_33
_atom_site_aniso_U_23
_atom_site_aniso_U_13
_atom_site_aniso_U_12
Nd 0.0097(3) 0.0072(3) 0.0149(3) 0.0014(2) -0.0005(2) 0.00338(18)
Ga 0.0104(5) 0.0104(5) 0.0088(7) 0.000 0.000 0.0052(3)
Fe 0.0142(6) 0.0142(6) 0.0232(16) 0.000 0.000 0.0071(3)
S1 0.0089(10) 0.0091(10) 0.0111(10) -0.0019(8) -0.0004(9) 0.0030(8)
S2 0.0100(11) 0.0100(11) 0.0065(16) 0.000 0.000 0.0050(5)
S3 0.0099(9) 0.0072(9) 0.0189(12) 0.0003(9) 0.0021(8) 0.0044(7)

loop_
_atom_type_symbol
_atom_type_description
_atom_type_scat_dispersion_real
_atom_type_scat_dispersion_imag
_atom_type_scat_source
S S 0.1246 0.1234 'International Tables Vol C Tables 4.2.6.8 and 6.1.1.4'
Fe Fe 0.3463 0.8444 'International Tables Vol C Tables 4.2.6.8 and 6.1.1.4'
Ga Ga 0.2307 1.6083 'International Tables Vol C Tables 4.2.6.8 and 6.1.1.4'
Nd Nd -0.1943 3.0179 'International Tables Vol C Tables 4.2.6.8 and 6.1.1.4'

loop_
_geom_angle_atom_site_label_1
_geom_angle_atom_site_label_2
_geom_angle_atom_site_label_3
_geom_angle
_geom_angle_site_symmetry_1
_geom_angle_site_symmetry_3
S1 Nd S2 79.13(7) 2_665 4_665
S1 Nd S3 98.50(7) 2_665 .
S2 Nd S3 150.69(7) 4_665 .
S1 Nd S3 136.95(8) 2_665 2
S2 Nd S3 124.95(5) 4_665 2
S3 Nd S3 76.43(9) . 2
S1 Nd S1 78.30(9) 2_665 .
S2 Nd S1 77.50(7) 4_665 .
S3 Nd S1 131.05(7) . .
S3 Nd S1 74.26(6) 2 .
S1 Nd S3 144.01(6) 2_665 6
S2 Nd S3 86.34(9) 4_665 6
S3 Nd S3 78.66(6) . 6
S3 Nd S3 77.84(6) 2 6
S1 Nd S3 130.41(6) . 6
S1 Nd S1 72.76(3) 2_665 5
S2 Nd S1 77.38(5) 4_665 5
S3 Nd S1 74.09(7) . 5
S3 Nd S1 141.11(6) 2 5
S1 Nd S1 144.59(6) . 5
S3 Nd S1 71.99(6) 6 5
S1 Nd Fe 145.48(5) 2_665 4
S2 Nd Fe 130.25(9) 4_665 4
S3 Nd Fe 47.00(5) . 4
S3 Nd Fe 46.79(5) 2 4
S1 Nd Fe 120.99(5) . 4
S3 Nd Fe 45.40(6) 6 4
S1 Nd Fe 94.33(5) 5 4
S2 Ga S1 113.69(7) . 5
S2 Ga S1 113.68(7) . 4_665
S1 Ga S1 104.95(8) 5 4_665
S2 Ga S1 113.68(7) . 6_655
S1 Ga S1 104.95(8) 5 6_655
S1 Ga S1 104.95(8) 4_665 6_655
S3 Fe S3 89.45(10) . 2
S3 Fe S3 89.45(10) . 3
S3 Fe S3 89.45(10) 2 3
S3 Fe S3 178.18(13) . 4_554
S3 Fe S3 91.84(4) 2 4_554
S3 Fe S3 91.84(4) 3 4_554
S3 Fe S3 91.84(4) . 5_554
S3 Fe S3 178.18(13) 2 5_554
S3 Fe S3 91.84(4) 3 5_554
S3 Fe S3 86.84(10) 4_554 5_554
S3 Fe S3 91.84(4) . 6_554
S3 Fe S3 91.84(4) 2 6_554
S3 Fe S3 178.18(13) 3 6_554
S3 Fe S3 86.84(10) 4_554 6_554
S3 Fe S3 86.84(10) 5_554 6_554
S3 Fe Nd 126.38(5) . 4_554
S3 Fe Nd 125.17(5) 2 4_554
S3 Fe Nd 56.15(6) 3 4_554
S3 Fe Nd 53.63(5) 4_554 4_554
S3 Fe Nd 54.81(5) 5_554 4_554
S3 Fe Nd 122.04(10) 6_554 4_554
S3 Fe Nd 56.15(6) . 5_554
S3 Fe Nd 126.38(5) 2 5_554
S3 Fe Nd 125.17(5) 3 5_554
S3 Fe Nd 122.04(10) 4_554 5_554
S3 Fe Nd 53.63(5) 5_554 5_554
S3 Fe Nd 54.81(5) 6_554 5_554
Nd Fe Nd 108.43(4) 4_554 5_554
S3 Fe Nd 125.17(5) . 6_554
S3 Fe Nd 56.15(6) 2 6_554
S3 Fe Nd 126.38(5) 3 6_554
S3 Fe Nd 54.81(5) 4_554 6_554
S3 Fe Nd 122.04(10) 5_554 6_554
S3 Fe Nd 53.63(5) 6_554 6_554
Nd Fe Nd 108.43(4) 4_554 6_554
Nd Fe Nd 108.43(4) 5_554 6_554
Ga S1 Nd 89.40(8) 4_664 3_565
Ga S1 Nd 86.97(7) 4_664 .
Nd S1 Nd 99.82(8) 3_565 .
Ga S1 Nd 120.04(10) 4_664 6_554
Nd S1 Nd 146.70(8) 3_565 6_554
Nd S1 Nd 97.14(6) . 6_554
Ga S2 Nd 116.86(8) . 6_654
Ga S2 Nd 116.86(8) . 5_554
Nd S2 Nd 101.17(9) 6_654 5_554
Ga S2 Nd 116.86(8) . 4_664
Nd S2 Nd 101.17(9) 6_654 4_664
Nd S2 Nd 101.17(9) 5_554 4_664
Fe S3 Fe 73.12(6) . 4
Fe S3 Nd 87.83(6) . .
Fe S3 Nd 79.37(6) 4 .
Fe S3 Nd 86.69(7) . 3
Fe S3 Nd 78.40(6) 4 3
Nd S3 Nd 157.75(9) . 3
Fe S3 Nd 78.45(8) . 5_554
Fe S3 Nd 151.56(10) 4 5_554
Nd S3 Nd 100.61(7) . 5_554
Nd S3 Nd 99.39(7) 3 5_554

loop_
_geom_bond_atom_site_label_1
_geom_bond_atom_site_label_2
_geom_bond_distance
_geom_bond_site_symmetry_2
Nd S1 2.810(2) 2_665
Nd S2 2.8315(19) 4_665
Nd S3 2.839(2) .
Nd S3 2.891(2) 2
Nd S1 2.909(2) .
Nd S3 2.937(3) 6
Nd S1 3.018(2) 5
Nd Fe 3.4649(10) 4
Ga S2 2.231(4) .
Ga S1 2.277(2) 5
Ga S1 2.277(2) 4_665
Ga S1 2.277(2) 6_655
Fe S3 2.518(3) .
Fe S3 2.518(3) 2
Fe S3 2.518(3) 3
Fe S3 2.578(3) 4_554
Fe S3 2.578(3) 5_554
Fe S3 2.578(3) 6_554
Fe Nd 3.4650(10) 4_554
Fe Nd 3.4650(10) 5_554
Fe Nd 3.4650(10) 6_554
S1 Ga 2.277(2) 4_664
S1 Nd 2.810(2) 3_565
S1 Nd 3.018(2) 6_554
S2 Nd 2.8315(19) 6_654
S2 Nd 2.8315(19) 5_554
S2 Nd 2.8315(19) 4_664
S3 Fe 2.578(3) 4
S3 Nd 2.891(2) 3
S3 Nd 2.937(3) 5_554
